data_4089047
loop_
_publ_author_name
'Rottsch\"afer, Dennis'
'Sch\"urmann, Christian J.'
'Lamm, Jan-Hendrik'
'Paesch, Alexander N.'
'Neumann, Beate'
'Ghadwal, Rajendra S.'

_publ_section_title
;
 Abnormal-NHC Palladium(II) Complexes: Rational Synthesis, Structural
 Elucidation, and Catalytic Activity
;
_journal_issue 19
_journal_name_full Organometallics
_journal_page_first 3421
_journal_paper_doi 10.1021/acs.organomet.6b00662
_journal_volume 35
_journal_year 2016
_chemical_formula_moiety 'C66 H80 Cl4 N4 Pd2, 2(C H2 Cl2)'
_chemical_formula_sum 'C68 H84 Cl8 N4 Pd2'
_chemical_formula_weight 1453.79
_space_group_crystal_system triclinic
_space_group_IT_number 2
_space_group_name_Hall '-P 1'
_space_group_name_H-M_alt 'P -1'
_atom_sites_solution_hydrogens geom
_audit_creation_method SHELXL-2014/7
_cell_angle_alpha 80.14(2)
_cell_angle_beta 78.85(2)
_cell_angle_gamma 83.87(3)
_cell_formula_units_Z 1
_cell_length_a 10.282(2)
_cell_length_b 11.538(2)
_cell_length_c 15.223(3)
_cell_measurement_reflns_used 9997
_cell_measurement_temperature 100(2)
_cell_measurement_theta_max 28.1965
_cell_measurement_theta_min 2.237
_cell_volume 1740.6(6)
_computing_cell_refinement 'SAINT V8.37A'
_computing_data_collection 'APEX2 v2012.2'
_computing_data_reduction 'SAINT V8.37A'
_computing_molecular_graphics 'XP Version 5.1'
_computing_publication_material 'XP Version 5.1'
_computing_structure_refinement 'SHELXL-2014/7 (Sheldrick, 2014)'
_computing_structure_solution 'SHELXT (G.M.Sheldrick,Acta Cryst.(2015)A71,3-8)'
_diffrn_ambient_temperature 100(2)
_diffrn_measured_fraction_theta_full 1.000
_diffrn_measured_fraction_theta_max 0.988
_diffrn_measurement_device_type 'Bruker Smart APEX II Quazar'
_diffrn_measurement_method 'omega scans'
_diffrn_radiation_type MoK\a
_diffrn_radiation_wavelength 0.71073
_diffrn_reflns_av_R_equivalents 0.0288
_diffrn_reflns_av_unetI/netI 0.0205
_diffrn_reflns_Laue_measured_fraction_full 1.000
_diffrn_reflns_Laue_measured_fraction_max 0.988
_diffrn_reflns_limit_h_max 13
_diffrn_reflns_limit_h_min -13
_diffrn_reflns_limit_k_max 15
_diffrn_reflns_limit_k_min -15
_diffrn_reflns_limit_l_max 20
_diffrn_reflns_limit_l_min -20
_diffrn_reflns_number 60420
_diffrn_reflns_point_group_measured_fraction_full 1.000
_diffrn_reflns_point_group_measured_fraction_max 0.988
_diffrn_reflns_theta_full 25.242
_diffrn_reflns_theta_max 28.255
_diffrn_reflns_theta_min 1.380
_diffrn_source 'INCOATEC Microsource'
_exptl_absorpt_coefficient_mu 0.865
_exptl_absorpt_correction_T_max 0.7457
_exptl_absorpt_correction_T_min 0.7005
_exptl_absorpt_correction_type multi-scan
_exptl_absorpt_process_details SADABS-2014/5
_exptl_crystal_colour yellow
_exptl_crystal_density_diffrn 1.387
_exptl_crystal_description block
_exptl_crystal_F_000 748
_exptl_crystal_size_max 0.274
_exptl_crystal_size_mid 0.096
_exptl_crystal_size_min 0.078
_refine_diff_density_max 0.676
_refine_diff_density_min -1.232
_refine_diff_density_rms 0.064
_refine_ls_extinction_method none
_refine_ls_goodness_of_fit_ref 1.126
_refine_ls_hydrogen_treatment constr
_refine_ls_matrix_type full
_refine_ls_number_parameters 582
_refine_ls_number_reflns 8524
_refine_ls_number_restraints 1084
_refine_ls_restrained_S_all 1.098
_refine_ls_R_factor_all 0.0346
_refine_ls_R_factor_gt 0.0280
_refine_ls_shift/su_max 0.004
_refine_ls_shift/su_mean 0.000
_refine_ls_structure_factor_coef Fsqd
_refine_ls_weighting_details 'w=1/[\s^2^(Fo^2^)+(0.0170P)^2^+1.4840P] where P=(Fo^2^+2Fc^2^)/3'
_refine_ls_weighting_scheme calc
_refine_ls_wR_factor_gt 0.0591
_refine_ls_wR_factor_ref 0.0624
_reflns_Friedel_coverage 0.000
_reflns_number_gt 7422
_reflns_number_total 8524
_reflns_threshold_expression 'I > 2\s(I)'
_cod_data_source_file om6b00662_si_003.cif
_cod_data_source_block 2
_cod_database_code 4089047
_shelx_shelxl_version_number 2014/7
_shelx_space_group_comment
;
The symmetry employed for this shelxl refinement is uniquely defined
by the following loop, which should always be used as a source of
symmetry information in preference to the above space-group names.
They are only intended as comments.
;
_shelx_estimated_absorpt_t_min 0.797
_shelx_estimated_absorpt_t_max 0.936

loop_
_space_group_symop_operation_xyz
'x, y, z'
'-x, -y, -z'

loop_
_atom_site_label
_atom_site_type_symbol
_atom_site_fract_x
_atom_site_fract_y
_atom_site_fract_z
_atom_site_U_iso_or_equiv
_atom_site_adp_type
_atom_site_occupancy
_atom_site_site_symmetry_order
_atom_site_calc_flag
_atom_site_refinement_flags_posn
_atom_site_refinement_flags_adp
_atom_site_refinement_flags_occupancy
_atom_site_disorder_assembly
_atom_site_disorder_group
Pd1 Pd 0.49760(2) 0.54059(2) 0.38707(2) 0.02130(4) Uani 1 1 d . . . . .
Cl1 Cl 0.33668(4) 0.52431(4) 0.51748(3) 0.02609(10) Uani 1 1 d . . . . .
Cl2 Cl 0.65922(4) 0.54785(4) 0.25846(4) 0.02775(10) Uani 1 1 d . . . . .
N2 N 0.25152(14) 0.57243(12) 0.19813(11) 0.0213(3) Uani 1 1 d . . . . .
C1 C 0.36393(17) 0.57869(15) 0.30888(13) 0.0216(4) Uani 1 1 d D . . . .
C2 C 0.35247(17) 0.51729(15) 0.24277(13) 0.0216(4) Uani 1 1 d D . . . .
H2 H 0.4051 0.4476 0.2291 0.026 Uiso 1 1 calc R U . . .
C3A C 0.2055(9) 0.6676(9) 0.2228(5) 0.0125(13) Uani 0.479(7) 1 d D U P A 1
N1A N 0.2706(9) 0.6758(7) 0.2904(4) 0.0107(12) Uani 0.479(7) 1 d D U P A 1
C4A C 0.2491(7) 0.7703(6) 0.3452(4) 0.0126(11) Uani 0.479(7) 1 d D U P A 1
C5A C 0.1315(7) 0.7811(6) 0.4072(4) 0.0152(11) Uani 0.479(7) 1 d D U P A 1
C6A C 0.0191(9) 0.6991(8) 0.4243(5) 0.0179(14) Uani 0.479(7) 1 d D U P A 1
H6A H 0.0492 0.6330 0.3885 0.021 Uiso 0.479(7) 1 calc R U P A 1
C7A C -0.0140(11) 0.6461(9) 0.5243(6) 0.0217(16) Uani 0.479(7) 1 d D U P A 1
H7AA H -0.0847 0.5924 0.5330 0.033 Uiso 0.479(7) 1 calc R U P A 1
H7AB H -0.0441 0.7095 0.5606 0.033 Uiso 0.479(7) 1 calc R U P A 1
H7AC H 0.0654 0.6024 0.5435 0.033 Uiso 0.479(7) 1 calc R U P A 1
C8A C -0.1086(10) 0.7624(11) 0.3942(5) 0.0192(16) Uani 0.479(7) 1 d D U P A 1
H8AA H -0.1739 0.7046 0.3990 0.029 Uiso 0.479(7) 1 calc R U P A 1
H8AB H -0.0875 0.8012 0.3312 0.029 Uiso 0.479(7) 1 calc R U P A 1
H8AC H -0.1456 0.8215 0.4333 0.029 Uiso 0.479(7) 1 calc R U P A 1
C9A C 0.1148(6) 0.8772(5) 0.4554(4) 0.0220(11) Uani 0.479(7) 1 d D U P A 1
H9A H 0.0357 0.8880 0.4982 0.026 Uiso 0.479(7) 1 calc R U P A 1
C10A C 0.2122(6) 0.9564(5) 0.4413(5) 0.0228(11) Uani 0.479(7) 1 d D U P A 1
H10A H 0.1996 1.0203 0.4747 0.027 Uiso 0.479(7) 1 calc R U P A 1
C11A C 0.3271(6) 0.9424(5) 0.3789(5) 0.0222(11) Uani 0.479(7) 1 d D U P A 1
H11A H 0.3925 0.9976 0.3699 0.027 Uiso 0.479(7) 1 calc R U P A 1
C12A C 0.4778(6) 0.8396(6) 0.2616(4) 0.0207(12) Uani 0.479(7) 1 d D U P A 1
H12A H 0.4807 0.7646 0.2364 0.025 Uiso 0.479(7) 1 calc R U P A 1
C13A C 0.3502(6) 0.8499(5) 0.3287(4) 0.0165(10) Uani 0.479(7) 1 d D U P A 1
C14A C 0.5966(7) 0.8324(8) 0.3100(5) 0.0288(16) Uani 0.479(7) 1 d D U P A 1
H14A H 0.6791 0.8179 0.2675 0.043 Uiso 0.479(7) 1 calc R U P A 1
H14B H 0.5881 0.7677 0.3612 0.043 Uiso 0.479(7) 1 calc R U P A 1
H14C H 0.5985 0.9069 0.3322 0.043 Uiso 0.479(7) 1 calc R U P A 1
C15A C 0.4854(7) 0.9427(6) 0.1822(5) 0.0337(14) Uani 0.479(7) 1 d D U P A 1
H15A H 0.5705 0.9345 0.1409 0.051 Uiso 0.479(7) 1 calc R U P A 1
H15B H 0.4781 1.0175 0.2058 0.051 Uiso 0.479(7) 1 calc R U P A 1
H15C H 0.4123 0.9418 0.1495 0.051 Uiso 0.479(7) 1 calc R U P A 1
C16A C 0.1003(8) 0.7520(7) 0.1900(5) 0.0143(12) Uani 0.479(7) 1 d D U P A 1
C17A C 0.1120(8) 0.8741(7) 0.1784(4) 0.0179(12) Uani 0.479(7) 1 d D U P A 1
H17A H 0.1855 0.9035 0.1945 0.021 Uiso 0.479(7) 1 calc R U P A 1
C18A C 0.0154(7) 0.9511(6) 0.1432(4) 0.0233(12) Uani 0.479(7) 1 d D U P A 1
H18A H 0.0224 1.0338 0.1356 0.028 Uiso 0.479(7) 1 calc R U P A 1
C19A C -0.0912(7) 0.9084(6) 0.1190(4) 0.0251(12) Uani 0.479(7) 1 d D U P A 1
H19A H -0.1562 0.9619 0.0941 0.030 Uiso 0.479(7) 1 calc R U P A 1
C20A C -0.1034(8) 0.7890(7) 0.1310(4) 0.0200(12) Uani 0.479(7) 1 d D U P A 1
H20A H -0.1776 0.7602 0.1152 0.024 Uiso 0.479(7) 1 calc R U P A 1
C21A C -0.0077(8) 0.7104(8) 0.1660(5) 0.0158(12) Uani 0.479(7) 1 d D U P A 1
H21A H -0.0160 0.6280 0.1736 0.019 Uiso 0.479(7) 1 calc R U P A 1
C3B C 0.1964(8) 0.6700(7) 0.2463(4) 0.0116(12) Uani 0.521(7) 1 d D U P A 2
N1B N 0.2623(8) 0.6725(6) 0.3146(4) 0.0118(11) Uani 0.521(7) 1 d D U P A 2
C4B C 0.2353(7) 0.7638(6) 0.3728(4) 0.0150(10) Uani 0.521(7) 1 d D U P A 2
C5B C 0.1167(6) 0.7684(5) 0.4354(4) 0.0158(10) Uani 0.521(7) 1 d D U P A 2
C6B C 0.0083(8) 0.6836(7) 0.4485(5) 0.0150(12) Uani 0.521(7) 1 d D U P A 2
H6B H 0.0405 0.6218 0.4089 0.018 Uiso 0.521(7) 1 calc R U P A 2
C7B C -0.0252(11) 0.6224(9) 0.5464(6) 0.0218(14) Uani 0.521(7) 1 d D U P A 2
H7BA H -0.0939 0.5676 0.5514 0.033 Uiso 0.521(7) 1 calc R U P A 2
H7BB H -0.0582 0.6816 0.5861 0.033 Uiso 0.521(7) 1 calc R U P A 2
H7BC H 0.0548 0.5786 0.5646 0.033 Uiso 0.521(7) 1 calc R U P A 2
C8B C -0.1198(9) 0.7486(10) 0.4202(5) 0.0205(15) Uani 0.521(7) 1 d D U P A 2
H8BA H -0.1796 0.6907 0.4144 0.031 Uiso 0.521(7) 1 calc R U P A 2
H8BB H -0.0973 0.7998 0.3620 0.031 Uiso 0.521(7) 1 calc R U P A 2
H8BC H -0.1639 0.7964 0.4664 0.031 Uiso 0.521(7) 1 calc R U P A 2
C9B C 0.0971(6) 0.8570(5) 0.4894(4) 0.0196(10) Uani 0.521(7) 1 d D U P A 2
H9B H 0.0180 0.8615 0.5333 0.024 Uiso 0.521(7) 1 calc R U P A 2
C10B C 0.1899(5) 0.9384(4) 0.4808(4) 0.0223(10) Uani 0.521(7) 1 d D U P A 2
H10B H 0.1742 0.9979 0.5185 0.027 Uiso 0.521(7) 1 calc R U P A 2
C11B C 0.3051(5) 0.9333(4) 0.4174(4) 0.0204(10) Uani 0.521(7) 1 d D U P A 2
H11B H 0.3676 0.9904 0.4115 0.025 Uiso 0.521(7) 1 calc R U P A 2
C12B C 0.4619(6) 0.8436(5) 0.2941(4) 0.0204(11) Uani 0.521(7) 1 d D U P A 2
H12B H 0.4686 0.7715 0.2646 0.024 Uiso 0.521(7) 1 calc R U P A 2
C13B C 0.3320(5) 0.8459(5) 0.3614(4) 0.0176(10) Uani 0.521(7) 1 d D U P A 2
C14B C 0.5808(6) 0.8355(7) 0.3434(4) 0.0255(13) Uani 0.521(7) 1 d D U P A 2
H14D H 0.6639 0.8268 0.3002 0.038 Uiso 0.521(7) 1 calc R U P A 2
H14E H 0.5751 0.7671 0.3917 0.038 Uiso 0.521(7) 1 calc R U P A 2
H14F H 0.5790 0.9075 0.3698 0.038 Uiso 0.521(7) 1 calc R U P A 2
C15B C 0.4672(6) 0.9524(5) 0.2193(4) 0.0290(12) Uani 0.521(7) 1 d D U P A 2
H15D H 0.5518 0.9477 0.1769 0.044 Uiso 0.521(7) 1 calc R U P A 2
H15E H 0.4598 1.0242 0.2468 0.044 Uiso 0.521(7) 1 calc R U P A 2
H15F H 0.3934 0.9546 0.1867 0.044 Uiso 0.521(7) 1 calc R U P A 2
C16B C 0.0912(7) 0.7549(7) 0.2148(4) 0.0148(11) Uani 0.521(7) 1 d D U P A 2
C17B C 0.1005(7) 0.8767(6) 0.2076(4) 0.0183(11) Uani 0.521(7) 1 d D U P A 2
H17B H 0.1744 0.9051 0.2241 0.022 Uiso 0.521(7) 1 calc R U P A 2
C18B C 0.0018(6) 0.9557(5) 0.1765(4) 0.0213(11) Uani 0.521(7) 1 d D U P A 2
H18B H 0.0080 1.0381 0.1721 0.026 Uiso 0.521(7) 1 calc R U P A 2
C19B C -0.1062(6) 0.9147(5) 0.1516(4) 0.0226(11) Uani 0.521(7) 1 d D U P A 2
H19B H -0.1725 0.9690 0.1289 0.027 Uiso 0.521(7) 1 calc R U P A 2
C20B C -0.1165(7) 0.7938(6) 0.1600(4) 0.0228(12) Uani 0.521(7) 1 d D U P A 2
H20B H -0.1909 0.7658 0.1437 0.027 Uiso 0.521(7) 1 calc R U P A 2
C21B C -0.0192(8) 0.7135(7) 0.1920(4) 0.0172(12) Uani 0.521(7) 1 d D U P A 2
H21B H -0.0275 0.6311 0.1984 0.021 Uiso 0.521(7) 1 calc R U P A 2
C22 C 0.22455(17) 0.53690(16) 0.11686(13) 0.0228(4) Uani 1 1 d D . . . .
C23 C 0.27024(18) 0.60445(17) 0.03316(14) 0.0272(4) Uani 1 1 d D . . . .
C24 C 0.34771(19) 0.71270(17) 0.02282(16) 0.0315(5) Uani 1 1 d D . . . .
H24 H 0.3517 0.7284 0.0848 0.038 Uiso 1 1 calc R U . . .
C25 C 0.2782(2) 0.8218(2) -0.02662(18) 0.0450(6) Uani 1 1 d D . . . .
H25A H 0.3246 0.8916 -0.0264 0.067 Uiso 1 1 calc R U . . .
H25B H 0.1858 0.8324 0.0042 0.067 Uiso 1 1 calc R U . . .
H25C H 0.2799 0.8110 -0.0893 0.067 Uiso 1 1 calc R U . . .
C26 C 0.4904(2) 0.6906(2) -0.0268(2) 0.0469(6) Uani 1 1 d D . . . .
H26A H 0.5391 0.7605 -0.0314 0.070 Uiso 1 1 calc R U . . .
H26B H 0.4889 0.6744 -0.0877 0.070 Uiso 1 1 calc R U . . .
H26C H 0.5345 0.6226 0.0070 0.070 Uiso 1 1 calc R U . . .
C27 C 0.2458(2) 0.56614(19) -0.04367(15) 0.0324(5) Uani 1 1 d D . . . .
H27 H 0.2742 0.6102 -0.1017 0.039 Uiso 1 1 calc R U . . .
C28 C 0.1811(2) 0.46529(19) -0.03705(15) 0.0328(5) Uani 1 1 d D . . . .
H28 H 0.1649 0.4412 -0.0903 0.039 Uiso 1 1 calc R U . . .
C29 C 0.13955(19) 0.39912(18) 0.04654(14) 0.0285(4) Uani 1 1 d D . . . .
H29 H 0.0960 0.3295 0.0499 0.034 Uiso 1 1 calc R U . . .
C30 C 0.16060(17) 0.43295(16) 0.12615(13) 0.0232(4) Uani 1 1 d D . . . .
C31 C 0.11692(18) 0.35716(16) 0.21726(13) 0.0242(4) Uani 1 1 d D . . . .
H31 H 0.1292 0.4010 0.2660 0.029 Uiso 1 1 calc R U . . .
C32 C -0.03033(19) 0.33287(19) 0.23228(15) 0.0313(4) Uani 1 1 d D . . . .
H32A H -0.0549 0.2846 0.2916 0.047 Uiso 1 1 calc R U . . .
H32B H -0.0449 0.2907 0.1847 0.047 Uiso 1 1 calc R U . . .
H32C H -0.0852 0.4078 0.2300 0.047 Uiso 1 1 calc R U . . .
C33 C 0.2037(2) 0.24012(17) 0.22545(15) 0.0313(4) Uani 1 1 d D . . . .
H33A H 0.1751 0.1931 0.2848 0.047 Uiso 1 1 calc R U . . .
H33B H 0.2969 0.2564 0.2193 0.047 Uiso 1 1 calc R U . . .
H33C H 0.1944 0.1963 0.1775 0.047 Uiso 1 1 calc R U . . .
C0B C 0.3642(3) 0.7616(2) 0.6322(2) 0.0493(6) Uani 0.906(3) 1 d D U P B 2
H0BA H 0.3396 0.6829 0.6648 0.059 Uiso 0.906(3) 1 calc R U P B 2
H0BB H 0.3336 0.7740 0.5733 0.059 Uiso 0.906(3) 1 calc R U P B 2
Cl1B Cl 0.53746(9) 0.76546(8) 0.61321(12) 0.0594(3) Uani 0.906(3) 1 d D U P B 2
Cl2B Cl 0.28322(11) 0.87235(8) 0.69722(7) 0.0642(4) Uani 0.906(3) 1 d D U P B 2
C0C C 0.3642(3) 0.7616(2) 0.6322(2) 0.0493(6) Uani 0.094(3) 1 d D U P B 3
H0CA H 0.2966 0.8042 0.5978 0.059 Uiso 0.094(3) 1 calc R U P B 3
H0CB H 0.3481 0.6768 0.6462 0.059 Uiso 0.094(3) 1 calc R U P B 3
Cl1C Cl 0.5394(10) 0.7843(9) 0.5662(7) 0.058(2) Uani 0.094(3) 1 d D U P B 3
Cl2C Cl 0.3614(14) 0.8162(10) 0.7245(7) 0.075(3) Uani 0.094(3) 1 d D U P B 3

loop_
_atom_site_aniso_label
_atom_site_aniso_U_11
_atom_site_aniso_U_22
_atom_site_aniso_U_33
_atom_site_aniso_U_23
_atom_site_aniso_U_13
_atom_site_aniso_U_12
Pd1 0.01289(7) 0.01343(7) 0.04103(9) -0.00698(5) -0.01266(6) 0.00233(5)
Cl1 0.01364(19) 0.0276(2) 0.0416(3) -0.0116(2) -0.01339(18) 0.00362(16)
Cl2 0.0154(2) 0.0221(2) 0.0443(3) -0.00087(19) -0.00745(19) 0.00203(16)
N2 0.0156(7) 0.0130(7) 0.0353(9) 0.0030(6) -0.0110(6) -0.0003(5)
C1 0.0141(8) 0.0116(8) 0.0392(11) 0.0001(7) -0.0094(7) 0.0005(6)
C2 0.0157(8) 0.0147(8) 0.0345(10) 0.0016(7) -0.0111(7) 0.0019(6)
C3A 0.013(2) 0.017(2) 0.009(3) -0.001(2) -0.006(2) -0.0024(15)
N1A 0.0138(19) 0.0075(16) 0.011(3) -0.0020(19) -0.004(2) 0.0000(13)
C4A 0.0111(19) 0.0125(18) 0.015(2) -0.0028(19) -0.0058(18) 0.0030(13)
C5A 0.015(2) 0.0137(19) 0.019(3) -0.006(2) -0.006(2) 0.0014(14)
C6A 0.017(2) 0.019(3) 0.015(3) -0.004(2) 0.001(2) 0.0016(17)
C7A 0.020(3) 0.021(4) 0.022(4) -0.006(3) 0.001(3) 0.002(3)
C8A 0.014(2) 0.025(3) 0.019(4) -0.008(3) -0.002(3) 0.002(2)
C9A 0.019(2) 0.021(2) 0.028(3) -0.011(2) -0.005(2) 0.0051(16)
C10A 0.023(2) 0.018(2) 0.033(3) -0.016(2) -0.008(2) 0.0010(16)
C11A 0.018(2) 0.0174(19) 0.033(3) -0.010(2) -0.006(2) -0.0012(15)
C12A 0.012(2) 0.021(2) 0.028(3) -0.005(2) 0.000(2) -0.0047(15)
C13A 0.017(2) 0.0097(16) 0.025(2) -0.0044(19) -0.0058(19) -0.0011(13)
C14A 0.023(3) 0.022(2) 0.044(4) -0.010(3) -0.008(3) -0.0025(19)
C15A 0.030(3) 0.026(2) 0.041(3) 0.003(3) -0.001(3) -0.0042(19)
C16A 0.0152(19) 0.0141(17) 0.012(3) -0.001(2) -0.003(2) 0.0038(14)
C17A 0.017(2) 0.0168(18) 0.020(3) -0.001(2) -0.005(2) -0.0021(14)
C18A 0.026(2) 0.0157(19) 0.026(3) 0.002(2) -0.005(2) 0.0025(15)
C19A 0.021(2) 0.025(2) 0.028(3) 0.001(2) -0.008(2) 0.0066(16)
C20A 0.017(2) 0.0235(19) 0.021(3) -0.004(2) -0.010(2) 0.0029(15)
C21A 0.017(2) 0.0170(18) 0.015(3) -0.004(2) -0.006(2) 0.0010(15)
C3B 0.0140(19) 0.0081(16) 0.012(3) -0.002(2) -0.002(2) 0.0013(13)
N1B 0.0109(17) 0.0131(16) 0.011(2) 0.0019(17) -0.0046(19) -0.0011(12)
C4B 0.0171(19) 0.0102(16) 0.019(2) -0.0024(18) -0.0068(19) 0.0007(13)
C5B 0.0127(18) 0.0153(18) 0.020(2) -0.0033(18) -0.0056(18) 0.0037(13)
C6B 0.014(2) 0.014(2) 0.018(3) -0.007(2) -0.002(2) -0.0014(15)
C7B 0.024(3) 0.021(3) 0.019(3) -0.001(2) -0.001(2) -0.001(2)
C8B 0.019(2) 0.025(3) 0.020(4) -0.005(3) -0.005(3) -0.0017(19)
C9B 0.019(2) 0.0157(19) 0.027(2) -0.0091(19) -0.0093(19) 0.0048(14)
C10B 0.023(2) 0.0150(18) 0.032(2) -0.0109(18) -0.010(2) 0.0047(14)
C11B 0.020(2) 0.0146(17) 0.030(2) -0.0078(19) -0.009(2) -0.0023(14)
C12B 0.019(2) 0.0150(17) 0.027(3) -0.001(2) -0.005(2) -0.0032(14)
C13B 0.0127(18) 0.0158(17) 0.024(2) -0.0010(19) -0.0063(18) 0.0012(13)
C14B 0.013(2) 0.027(2) 0.039(3) -0.003(3) -0.008(2) -0.0041(17)
C15B 0.022(2) 0.030(2) 0.036(3) 0.003(2) -0.010(2) -0.0068(18)
C16B 0.0146(18) 0.0166(17) 0.014(3) -0.002(2) -0.005(2) 0.0006(13)
C17B 0.0159(19) 0.0166(17) 0.022(3) 0.000(2) -0.006(2) 0.0004(13)
C18B 0.0211(19) 0.0145(16) 0.028(3) -0.001(2) -0.006(2) 0.0014(14)
C19B 0.0196(19) 0.0202(17) 0.027(3) -0.002(2) -0.008(2) 0.0068(14)
C20B 0.017(2) 0.0283(19) 0.024(3) -0.004(2) -0.009(2) 0.0009(15)
C21B 0.019(2) 0.0175(18) 0.016(3) -0.004(2) -0.005(2) 0.0020(14)
C22 0.0146(8) 0.0195(9) 0.0343(10) 0.0026(7) -0.0120(7) 0.0015(7)
C23 0.0168(9) 0.0229(9) 0.0409(11) 0.0086(8) -0.0150(8) -0.0009(7)
C24 0.0244(10) 0.0228(10) 0.0449(12) 0.0119(9) -0.0133(9) -0.0062(8)
C25 0.0390(13) 0.0276(11) 0.0628(16) 0.0201(11) -0.0182(12) -0.0050(10)
C26 0.0254(11) 0.0377(13) 0.0752(18) 0.0019(12) -0.0085(11) -0.0090(10)
C27 0.0235(10) 0.0359(11) 0.0356(11) 0.0121(9) -0.0139(8) -0.0047(8)
C28 0.0250(10) 0.0397(12) 0.0360(11) 0.0026(9) -0.0167(9) -0.0055(9)
C29 0.0213(9) 0.0291(10) 0.0372(11) 0.0009(8) -0.0131(8) -0.0062(8)
C30 0.0155(8) 0.0201(9) 0.0340(10) 0.0030(7) -0.0106(7) -0.0012(7)
C31 0.0201(9) 0.0204(9) 0.0325(10) 0.0017(8) -0.0099(8) -0.0040(7)
C32 0.0226(10) 0.0326(11) 0.0372(11) 0.0033(9) -0.0079(8) -0.0056(8)
C33 0.0271(10) 0.0240(10) 0.0409(12) 0.0038(9) -0.0096(9) -0.0006(8)
C0B 0.0511(14) 0.0232(11) 0.0818(18) -0.0161(11) -0.0241(13) -0.0049(10)
Cl1B 0.0483(4) 0.0288(4) 0.1071(10) -0.0062(5) -0.0298(5) -0.0074(3)
Cl2B 0.0653(6) 0.0356(5) 0.0938(7) -0.0296(4) 0.0081(5) -0.0226(4)
C0C 0.0511(14) 0.0232(11) 0.0818(18) -0.0161(11) -0.0241(13) -0.0049(10)
Cl1C 0.089(5) 0.036(4) 0.060(5) -0.003(4) -0.037(4) -0.014(3)
Cl2C 0.095(7) 0.052(5) 0.083(5) -0.033(4) 0.001(5) -0.028(5)

loop_
_atom_type_symbol
_atom_type_description
_atom_type_scat_dispersion_real
_atom_type_scat_dispersion_imag
_atom_type_scat_source
C C 0.0033 0.0016 'International Tables Vol C Tables 4.2.6.8 and 6.1.1.4'
H H 0.0000 0.0000 'International Tables Vol C Tables 4.2.6.8 and 6.1.1.4'
N N 0.0061 0.0033 'International Tables Vol C Tables 4.2.6.8 and 6.1.1.4'
Cl Cl 0.1484 0.1585 'International Tables Vol C Tables 4.2.6.8 and 6.1.1.4'
Pd Pd -0.9988 1.0072 'International Tables Vol C Tables 4.2.6.8 and 6.1.1.4'

loop_
_geom_angle_atom_site_label_1
_geom_angle_atom_site_label_2
_geom_angle_atom_site_label_3
_geom_angle
_geom_angle_site_symmetry_3
C1 Pd1 Cl2 88.44(6) .
C1 Pd1 Cl1 92.28(6) .
Cl2 Pd1 Cl1 177.477(17) .
C1 Pd1 Cl1 175.07(5) 2_666
Cl2 Pd1 Cl1 91.02(2) 2_666
Cl1 Pd1 Cl1 88.05(2) 2_666
Pd1 Cl1 Pd1 91.95(2) 2_666
C3A N2 C2 113.4(4) .
C3A N2 C22 122.3(4) .
C2 N2 C22 122.82(15) .
C2 N2 C3B 104.9(3) .
C22 N2 C3B 132.1(3) .
C2 C1 N1A 99.1(3) .
C2 C1 N1B 110.1(3) .
C2 C1 Pd1 124.75(13) .
N1A C1 Pd1 135.5(3) .
N1B C1 Pd1 125.2(3) .
C1 C2 N2 109.12(16) .
C1 C2 H2 125.4 .
N2 C2 H2 125.4 .
N2 C3A N1A 103.9(6) .
N2 C3A C16A 129.1(6) .
N1A C3A C16A 127.0(7) .
C3A N1A C1 114.2(6) .
C3A N1A C4A 126.1(6) .
C1 N1A C4A 119.7(6) .
C5A C4A C13A 123.7(5) .
C5A C4A N1A 119.7(5) .
C13A C4A N1A 116.6(5) .
C4A C5A C9A 116.8(5) .
C4A C5A C6A 124.8(6) .
C9A C5A C6A 118.4(5) .
C5A C6A C7A 111.3(6) .
C5A C6A C8A 112.3(7) .
C7A C6A C8A 108.7(6) .
C5A C6A H6A 108.2 .
C7A C6A H6A 108.2 .
C8A C6A H6A 108.2 .
C6A C7A H7AA 109.5 .
C6A C7A H7AB 109.5 .
H7AA C7A H7AB 109.5 .
C6A C7A H7AC 109.5 .
H7AA C7A H7AC 109.5 .
H7AB C7A H7AC 109.5 .
C6A C8A H8AA 109.5 .
C6A C8A H8AB 109.5 .
H8AA C8A H8AB 109.5 .
C6A C8A H8AC 109.5 .
H8AA C8A H8AC 109.5 .
H8AB C8A H8AC 109.5 .
C10A C9A C5A 121.0(5) .
C10A C9A H9A 119.5 .
C5A C9A H9A 119.5 .
C11A C10A C9A 120.2(5) .
C11A C10A H10A 119.9 .
C9A C10A H10A 119.9 .
C10A C11A C13A 121.9(5) .
C10A C11A H11A 119.0 .
C13A C11A H11A 119.0 .
C13A C12A C14A 109.7(5) .
C13A C12A C15A 111.6(5) .
C14A C12A C15A 111.0(6) .
C13A C12A H12A 108.1 .
C14A C12A H12A 108.1 .
C15A C12A H12A 108.1 .
C11A C13A C4A 116.4(5) .
C11A C13A C12A 119.4(5) .
C4A C13A C12A 124.2(5) .
C12A C14A H14A 109.5 .
C12A C14A H14B 109.5 .
H14A C14A H14B 109.5 .
C12A C14A H14C 109.5 .
H14A C14A H14C 109.5 .
H14B C14A H14C 109.5 .
C12A C15A H15A 109.5 .
C12A C15A H15B 109.5 .
H15A C15A H15B 109.5 .
C12A C15A H15C 109.5 .
H15A C15A H15C 109.5 .
H15B C15A H15C 109.5 .
C21A C16A C17A 119.6(6) .
C21A C16A C3A 119.8(7) .
C17A C16A C3A 120.5(7) .
C18A C17A C16A 119.4(6) .
C18A C17A H17A 120.3 .
C16A C17A H17A 120.3 .
C19A C18A C17A 120.4(6) .
C19A C18A H18A 119.8 .
C17A C18A H18A 119.8 .
C20A C19A C18A 120.3(6) .
C20A C19A H19A 119.8 .
C18A C19A H19A 119.8 .
C19A C20A C21A 120.1(7) .
C19A C20A H20A 119.9 .
C21A C20A H20A 119.9 .
C20A C21A C16A 120.2(7) .
C20A C21A H21A 119.9 .
C16A C21A H21A 119.9 .
N1B C3B N2 110.2(5) .
N1B C3B C16B 128.5(6) .
N2 C3B C16B 121.1(5) .
C3B N1B C1 105.5(5) .
C3B N1B C4B 123.6(6) .
C1 N1B C4B 130.7(6) .
C5B C4B C13B 122.8(5) .
C5B C4B N1B 120.0(5) .
C13B C4B N1B 117.3(5) .
C9B C5B C4B 117.3(5) .
C9B C5B C6B 118.1(5) .
C4B C5B C6B 124.6(5) .
C5B C6B C7B 112.3(5) .
C5B C6B C8B 110.9(6) .
C7B C6B C8B 108.6(5) .
C5B C6B H6B 108.3 .
C7B C6B H6B 108.3 .
C8B C6B H6B 108.3 .
C6B C7B H7BA 109.5 .
C6B C7B H7BB 109.5 .
H7BA C7B H7BB 109.5 .
C6B C7B H7BC 109.5 .
H7BA C7B H7BC 109.5 .
H7BB C7B H7BC 109.5 .
C6B C8B H8BA 109.5 .
C6B C8B H8BB 109.5 .
H8BA C8B H8BB 109.5 .
C6B C8B H8BC 109.5 .
H8BA C8B H8BC 109.5 .
H8BB C8B H8BC 109.5 .
C10B C9B C5B 121.6(5) .
C10B C9B H9B 119.2 .
C5B C9B H9B 119.2 .
C11B C10B C9B 120.0(4) .
C11B C10B H10B 120.0 .
C9B C10B H10B 120.0 .
C10B C11B C13B 121.4(4) .
C10B C11B H11B 119.3 .
C13B C11B H11B 119.3 .
C13B C12B C14B 110.3(4) .
C13B C12B C15B 111.7(4) .
C14B C12B C15B 110.3(5) .
C13B C12B H12B 108.1 .
C14B C12B H12B 108.1 .
C15B C12B H12B 108.1 .
C11B C13B C4B 116.9(4) .
C11B C13B C12B 118.9(4) .
C4B C13B C12B 124.2(5) .
C12B C14B H14D 109.5 .
C12B C14B H14E 109.5 .
H14D C14B H14E 109.5 .
C12B C14B H14F 109.5 .
H14D C14B H14F 109.5 .
H14E C14B H14F 109.5 .
C12B C15B H15D 109.5 .
C12B C15B H15E 109.5 .
H15D C15B H15E 109.5 .
C12B C15B H15F 109.5 .
H15D C15B H15F 109.5 .
H15E C15B H15F 109.5 .
C21B C16B C17B 119.7(6) .
C21B C16B C3B 119.6(6) .
C17B C16B C3B 120.7(6) .
C18B C17B C16B 120.1(6) .
C18B C17B H17B 120.0 .
C16B C17B H17B 120.0 .
C17B C18B C19B 120.3(5) .
C17B C18B H18B 119.9 .
C19B C18B H18B 119.9 .
C18B C19B C20B 119.7(5) .
C18B C19B H19B 120.1 .
C20B C19B H19B 120.1 .
C21B C20B C19B 120.7(6) .
C21B C20B H20B 119.7 .
C19B C20B H20B 119.7 .
C20B C21B C16B 119.6(6) .
C20B C21B H21B 120.2 .
C16B C21B H21B 120.2 .
C23 C22 C30 123.53(18) .
C23 C22 N2 118.31(16) .
C30 C22 N2 118.06(16) .
C27 C23 C22 116.85(18) .
C27 C23 C24 119.68(18) .
C22 C23 C24 123.43(19) .
C23 C24 C26 110.78(18) .
C23 C24 C25 111.20(17) .
C26 C24 C25 110.52(19) .
C23 C24 H24 108.1 .
C26 C24 H24 108.1 .
C25 C24 H24 108.1 .
C24 C25 H25A 109.5 .
C24 C25 H25B 109.5 .
H25A C25 H25B 109.5 .
C24 C25 H25C 109.5 .
H25A C25 H25C 109.5 .
H25B C25 H25C 109.5 .
C24 C26 H26A 109.5 .
C24 C26 H26B 109.5 .
H26A C26 H26B 109.5 .
C24 C26 H26C 109.5 .
H26A C26 H26C 109.5 .
H26B C26 H26C 109.5 .
C28 C27 C23 121.23(19) .
C28 C27 H27 119.4 .
C23 C27 H27 119.4 .
C27 C28 C29 120.5(2) .
C27 C28 H28 119.7 .
C29 C28 H28 119.7 .
C28 C29 C30 121.07(19) .
C28 C29 H29 119.5 .
C30 C29 H29 119.5 .
C29 C30 C22 116.77(18) .
C29 C30 C31 120.15(17) .
C22 C30 C31 123.07(17) .
C30 C31 C32 111.86(15) .
C30 C31 C33 110.61(16) .
C32 C31 C33 110.02(16) .
C30 C31 H31 108.1 .
C32 C31 H31 108.1 .
C33 C31 H31 108.1 .
C31 C32 H32A 109.5 .
C31 C32 H32B 109.5 .
H32A C32 H32B 109.5 .
C31 C32 H32C 109.5 .
H32A C32 H32C 109.5 .
H32B C32 H32C 109.5 .
C31 C33 H33A 109.5 .
C31 C33 H33B 109.5 .
H33A C33 H33B 109.5 .
C31 C33 H33C 109.5 .
H33A C33 H33C 109.5 .
H33B C33 H33C 109.5 .
Cl1B C0B Cl2B 111.40(13) .
Cl1B C0B H0BA 109.3 .
Cl2B C0B H0BA 109.3 .
Cl1B C0B H0BB 109.3 .
Cl2B C0B H0BB 109.3 .
H0BA C0B H0BB 108.0 .
Cl2C C0C Cl1C 103.6(5) .
Cl2C C0C H0CA 111.0 .
Cl1C C0C H0CA 111.0 .
Cl2C C0C H0CB 111.0 .
Cl1C C0C H0CB 111.0 .
H0CA C0C H0CB 109.0 .

loop_
_geom_bond_atom_site_label_1
_geom_bond_atom_site_label_2
_geom_bond_distance
_geom_bond_site_symmetry_2
Pd1 C1 1.9554(18) .
Pd1 Cl2 2.3059(8) .
Pd1 Cl1 2.3199(8) .
Pd1 Cl1 2.4265(7) 2_666
Cl1 Pd1 2.4265(7) 2_666
N2 C3A 1.237(9) .
N2 C2 1.388(2) .
N2 C22 1.451(2) .
N2 C3B 1.453(7) .
C1 C2 1.355(3) .
C1 N1A 1.422(7) .
C1 N1B 1.424(7) .
C2 H2 0.9500 .
C3A N1A 1.354(7) .
C3A C16A 1.479(8) .
N1A C4A 1.456(7) .
C4A C5A 1.391(7) .
C4A C13A 1.418(7) .
C5A C9A 1.409(7) .
C5A C6A 1.527(8) .
C6A C7A 1.528(7) .
C6A C8A 1.543(9) .
C6A H6A 1.0000 .
C7A H7AA 0.9800 .
C7A H7AB 0.9800 .
C7A H7AC 0.9800 .
C8A H8AA 0.9800 .
C8A H8AB 0.9800 .
C8A H8AC 0.9800 .
C9A C10A 1.389(7) .
C9A H9A 0.9500 .
C10A C11A 1.379(6) .
C10A H10A 0.9500 .
C11A C13A 1.391(6) .
C11A H11A 0.9500 .
C12A C13A 1.506(6) .
C12A C14A 1.532(8) .
C12A C15A 1.540(7) .
C12A H12A 1.0000 .
C14A H14A 0.9800 .
C14A H14B 0.9800 .
C14A H14C 0.9800 .
C15A H15A 0.9800 .
C15A H15B 0.9800 .
C15A H15C 0.9800 .
C16A C21A 1.388(8) .
C16A C17A 1.404(8) .
C17A C18A 1.385(7) .
C17A H17A 0.9500 .
C18A C19A 1.382(8) .
C18A H18A 0.9500 .
C19A C20A 1.375(8) .
C19A H19A 0.9500 .
C20A C21A 1.386(8) .
C20A H20A 0.9500 .
C21A H21A 0.9500 .
C3B N1B 1.353(7) .
C3B C16B 1.474(7) .
N1B C4B 1.460(7) .
C4B C5B 1.397(6) .
C4B C13B 1.411(6) .
C5B C9B 1.394(6) .
C5B C6B 1.523(7) .
C6B C7B 1.528(7) .
C6B C8B 1.542(8) .
C6B H6B 1.0000 .
C7B H7BA 0.9800 .
C7B H7BB 0.9800 .
C7B H7BC 0.9800 .
C8B H8BA 0.9800 .
C8B H8BB 0.9800 .
C8B H8BC 0.9800 .
C9B C10B 1.382(6) .
C9B H9B 0.9500 .
C10B C11B 1.379(6) .
C10B H10B 0.9500 .
C11B C13B 1.402(6) .
C11B H11B 0.9500 .
C12B C13B 1.519(6) .
C12B C14B 1.541(7) .
C12B C15B 1.542(7) .
C12B H12B 1.0000 .
C14B H14D 0.9800 .
C14B H14E 0.9800 .
C14B H14F 0.9800 .
C15B H15D 0.9800 .
C15B H15E 0.9800 .
C15B H15F 0.9800 .
C16B C21B 1.401(7) .
C16B C17B 1.402(7) .
C17B C18B 1.388(7) .
C17B H17B 0.9500 .
C18B C19B 1.391(7) .
C18B H18B 0.9500 .
C19B C20B 1.393(7) .
C19B H19B 0.9500 .
C20B C21B 1.390(7) .
C20B H20B 0.9500 .
C21B H21B 0.9500 .
C22 C23 1.399(3) .
C22 C30 1.402(3) .
C23 C27 1.393(3) .
C23 C24 1.522(3) .
C24 C26 1.531(3) .
C24 C25 1.534(3) .
C24 H24 1.0000 .
C25 H25A 0.9800 .
C25 H25B 0.9800 .
C25 H25C 0.9800 .
C26 H26A 0.9800 .
C26 H26B 0.9800 .
C26 H26C 0.9800 .
C27 C28 1.381(3) .
C27 H27 0.9500 .
C28 C29 1.382(3) .
C28 H28 0.9500 .
C29 C30 1.396(3) .
C29 H29 0.9500 .
C30 C31 1.522(3) .
C31 C32 1.536(3) .
C31 C33 1.537(3) .
C31 H31 1.0000 .
C32 H32A 0.9800 .
C32 H32B 0.9800 .
C32 H32C 0.9800 .
C33 H33A 0.9800 .
C33 H33B 0.9800 .
C33 H33C 0.9800 .
C0B Cl1B 1.753(3) .
C0B Cl2B 1.787(3) .
C0B H0BA 0.9900 .
C0B H0BB 0.9900 .
C0C Cl2C 1.629(8) .
C0C Cl1C 1.906(10) .
C0C H0CA 0.9900 .
C0C H0CB 0.9900 .
